data_7705293
loop_
_publ_author_name
'Kumar, Priyaranjan'
'Mondal, Indranil'
'Kulshreshtha, Ritu'
'Patra, Ashis K.'

_publ_section_title
;
 Development of novel ruthenium(II)-arene complexes displaying potent
 anticancer effects in glioblastoma cells.
;
_journal_issue 38
_journal_name_full 'Dalton transactions (Cambridge, England : 2003)'
_journal_page_first 13294
_journal_page_last 13310
_journal_paper_doi 10.1039/d0dt02167a
_journal_volume 49
_journal_year 2020
_chemical_formula_moiety 'C30 H27 Cl N2 O Ru'
_chemical_formula_sum 'C30 H27 Cl N2 O Ru'
_chemical_formula_weight 568.05
_chemical_name_systematic RuAQNA
_space_group_crystal_system monoclinic
_space_group_IT_number 14
_space_group_name_Hall '-P 2ybc'
_space_group_name_H-M_alt 'P 1 21/c 1'
_atom_sites_solution_hydrogens geom
_atom_sites_solution_primary iterative
_audit_creation_date 2020-02-07
_audit_creation_method
;
Olex2 1.2
(compiled 2018.05.29 svn.r3508 for OlexSys, GUI svn.r5506)
;
_audit_update_record
;
2020-05-27 deposited with the CCDC.	2020-08-27 downloaded from the CCDC.
;
_cell_angle_alpha 90
_cell_angle_beta 99.273(2)
_cell_angle_gamma 90
_cell_formula_units_Z 4
_cell_length_a 20.1972(12)
_cell_length_b 17.0661(9)
_cell_length_c 7.6153(4)
_cell_measurement_reflns_used 7210
_cell_measurement_temperature 273(2)
_cell_measurement_theta_max 28.29
_cell_measurement_theta_min 2.37
_cell_volume 2590.6(2)
_computing_cell_refinement 'SAINT v8.34A (Bruker, 2013)'
_computing_data_reduction 'SAINT v8.34A (Bruker, 2013)'
_computing_molecular_graphics 'Olex2 (Dolomanov et al., 2009)'
_computing_publication_material 'Olex2 (Dolomanov et al., 2009)'
_computing_structure_refinement 'ShelXL (Sheldrick, 2015)'
_computing_structure_solution 'olex2.solve (Bourhis et al., 2015)'
_diffrn_ambient_temperature 273.15
_diffrn_detector 'CCD area detector'
_diffrn_detector_area_resol_mean 7.9
_diffrn_detector_type 'Bruker SMART CCD 1K area detector'
_diffrn_measured_fraction_theta_full 0.999
_diffrn_measured_fraction_theta_max 0.997
_diffrn_measurement_device 'three-circle diffractometer'
_diffrn_measurement_device_type 'Bruker SMART CCD 1K area detector'
_diffrn_measurement_method '\w scans'
_diffrn_radiation_monochromator graphite
_diffrn_radiation_probe x-ray
_diffrn_radiation_type MoK\a
_diffrn_radiation_wavelength 0.71073
_diffrn_reflns_av_R_equivalents 0.0804
_diffrn_reflns_av_unetI/netI 0.0918
_diffrn_reflns_Laue_measured_fraction_full 0.999
_diffrn_reflns_Laue_measured_fraction_max 0.997
_diffrn_reflns_limit_h_max 26
_diffrn_reflns_limit_h_min -26
_diffrn_reflns_limit_k_max 22
_diffrn_reflns_limit_k_min -22
_diffrn_reflns_limit_l_max 10
_diffrn_reflns_limit_l_min -10
_diffrn_reflns_number 25590
_diffrn_reflns_point_group_measured_fraction_full 0.999
_diffrn_reflns_point_group_measured_fraction_max 0.997
_diffrn_reflns_theta_full 25.242
_diffrn_reflns_theta_max 28.363
_diffrn_reflns_theta_min 2.387
_diffrn_source 'sealed X-ray tube'
_diffrn_source_target Mo
_diffrn_standards_number 0
_exptl_absorpt_coefficient_mu 0.734
_exptl_absorpt_correction_T_max 0.7457
_exptl_absorpt_correction_T_min 0.6546
_exptl_absorpt_correction_type multi-scan
_exptl_absorpt_process_details
'SADABS-2014/4 (Bruker,2014/4) was used for absorption correction. wR2(int) was 0.1063 before and 0.0584 after correction. The Ratio of minimum to maximum transmission is 0.8778. The \l/2 correction factor is 0.00150.'
_exptl_crystal_colour 'metallic orangish red'
_exptl_crystal_colour_lustre metallic
_exptl_crystal_colour_modifier orangish
_exptl_crystal_colour_primary red
_exptl_crystal_density_diffrn 1.456
_exptl_crystal_description needle
_exptl_crystal_F_000 1160
_exptl_crystal_preparation 'Slow Diffusion of Diethyl Ether to CHCl3 solution'
_exptl_crystal_size_max 0.2
_exptl_crystal_size_mid 0.2
_exptl_crystal_size_min 0.15
_refine_diff_density_max 1.100
_refine_diff_density_min -0.535
_refine_diff_density_rms 0.126
_refine_ls_extinction_method none
_refine_ls_goodness_of_fit_ref 1.013
_refine_ls_hydrogen_treatment constr
_refine_ls_matrix_type full
_refine_ls_number_parameters 319
_refine_ls_number_reflns 6456
_refine_ls_number_restraints 0
_refine_ls_restrained_S_all 1.013
_refine_ls_R_factor_all 0.0932
_refine_ls_R_factor_gt 0.0536
_refine_ls_shift/su_max 0.001
_refine_ls_shift/su_mean 0.000
_refine_ls_structure_factor_coef Fsqd
_refine_ls_weighting_details 'w=1/[\s^2^(Fo^2^)+(0.0540P)^2^+0.5337P] where P=(Fo^2^+2Fc^2^)/3'
_refine_ls_weighting_scheme calc
_refine_ls_wR_factor_gt 0.1025
_refine_ls_wR_factor_ref 0.1136
_reflns_Friedel_coverage 0.000
_reflns_number_gt 4427
_reflns_number_total 6456
_reflns_threshold_expression 'I > 2\s(I)'
_cod_data_source_file d0dt02167a2.cif
_cod_data_source_block 12junc_a_sq
_cod_depositor_comments 'Adding full bibliography for 7705291--7705293.cif.'
_cod_database_code 7705293
_shelx_shelxl_version_number 2017/1
_shelx_space_group_comment
;
The symmetry employed for this shelxl refinement is uniquely defined
by the following loop, which should always be used as a source of
symmetry information in preference to the above space-group names.
They are only intended as comments.
;
_shelx_estimated_absorpt_t_max 0.898
_shelx_estimated_absorpt_t_min 0.867
_olex2_refinement_description
;
1. Fixed Uiso
 At 1.2 times of:
  All C(H) groups
 At 1.5 times of:
  All C(H,H,H) groups
2.a Ternary CH refined with riding coordinates:
 C28(H28)
2.b Aromatic/amide H refined with riding coordinates:
 C27(H27), C11(H11), C26(H26), C20(H20), C23(H23), C2(H2), C24(H24), C13(H13),
 C15(H15), C3(H3), C16(H16), C18(H18), C8(H8), C17(H17), C6(H6), C5(H5), C7(H7)
2.c Idealised Me refined as rotating group:
 C21(H21A,H21B,H21C), C30(H30A,H30B,H30C), C29(H29A,H29B,H29C)
;
_olex2_submission_original_sample_id RuAQNA
_olex2_submission_special_instructions 'No special instructions were received'

loop_
_space_group_symop_operation_xyz
'x, y, z'
'-x, y+1/2, -z+1/2'
'-x, -y, -z'
'x, -y-1/2, z-1/2'

loop_
_atom_site_label
_atom_site_type_symbol
_atom_site_fract_x
_atom_site_fract_y
_atom_site_fract_z
_atom_site_U_iso_or_equiv
_atom_site_adp_type
_atom_site_occupancy
_atom_site_site_symmetry_order
_atom_site_calc_flag
_atom_site_refinement_flags_posn
_atom_site_refinement_flags_adp
_atom_site_refinement_flags_occupancy
_atom_site_disorder_assembly
_atom_site_disorder_group
Ru1 Ru 0.37934(2) 0.44174(2) 0.57699(4) 0.01182(9) Uani 1 1 d . . . . .
Cl1 Cl 0.39368(5) 0.39832(6) 0.28235(11) 0.0199(2) Uani 1 1 d . . . . .
O1 O 0.37053(12) 0.55180(14) 0.4649(3) 0.0161(5) Uani 1 1 d . . . . .
N1 N 0.27647(15) 0.42885(16) 0.4839(4) 0.0149(7) Uani 1 1 d . . . . .
N2 N 0.25215(16) 0.21507(19) 0.4756(4) 0.0224(8) Uani 1 1 d . . . . .
C27 C 0.48499(18) 0.4272(2) 0.6959(5) 0.0158(8) Uani 1 1 d . . . . .
H27 H 0.523955 0.433548 0.646900 0.019 Uiso 1 1 calc R . . . .
C1 C 0.31831(18) 0.5900(2) 0.3903(5) 0.0138(8) Uani 1 1 d . . . . .
C11 C 0.23699(18) 0.4831(2) 0.4059(4) 0.0135(8) Uani 1 1 d . . . . .
H11 H 0.192251 0.468600 0.374585 0.016 Uiso 1 1 calc R . . . .
C26 C 0.45752(17) 0.4910(2) 0.7754(4) 0.0148(8) Uani 1 1 d . . . . .
H26 H 0.478994 0.539243 0.777680 0.018 Uiso 1 1 calc R . . . .
C10 C 0.25225(18) 0.5615(2) 0.3614(5) 0.0149(8) Uani 1 1 d . . . . .
C22 C 0.45317(18) 0.3527(2) 0.6903(5) 0.0157(8) Uani 1 1 d . . . . .
C9 C 0.19777(18) 0.6123(2) 0.2786(5) 0.0161(8) Uani 1 1 d . . . . .
C20 C 0.27675(19) 0.2858(2) 0.4646(5) 0.0192(8) Uani 1 1 d . . . . .
H20 H 0.317720 0.290509 0.424709 0.023 Uiso 1 1 calc R . . . .
C23 C 0.39469(18) 0.3449(2) 0.7687(4) 0.0155(8) Uani 1 1 d . . . . .
H23 H 0.374059 0.296240 0.769398 0.019 Uiso 1 1 calc R . . . .
C25 C 0.39815(18) 0.4847(2) 0.8525(4) 0.0157(8) Uani 1 1 d . . . . .
C2 C 0.33050(19) 0.6680(2) 0.3355(5) 0.0181(8) Uani 1 1 d . . . . .
H2 H 0.373991 0.687716 0.357256 0.022 Uiso 1 1 calc R . . . .
C12 C 0.24492(18) 0.3557(2) 0.5098(5) 0.0150(8) Uani 1 1 d . . . . .
C19 C 0.19217(19) 0.2092(2) 0.5353(5) 0.0210(9) Uani 1 1 d . . . . .
C24 C 0.36705(18) 0.4101(2) 0.8462(4) 0.0132(8) Uani 1 1 d . . . . .
H24 H 0.327768 0.403843 0.893799 0.016 Uiso 1 1 calc R . . . .
C21 C 0.47987(19) 0.2842(2) 0.6023(5) 0.0215(9) Uani 1 1 d . . . . .
H21A H 0.445353 0.245306 0.575890 0.032 Uiso 1 1 calc GR . . . .
H21B H 0.517335 0.262255 0.680374 0.032 Uiso 1 1 calc GR . . . .
H21C H 0.494095 0.300904 0.493877 0.032 Uiso 1 1 calc GR . . . .
C14 C 0.15650(19) 0.2746(2) 0.5834(5) 0.0183(8) Uani 1 1 d . . . . .
C28 C 0.36852(19) 0.5533(2) 0.9399(5) 0.0191(8) Uani 1 1 d . . . . .
H28 H 0.376489 0.543205 1.068225 0.023 Uiso 1 1 calc R . . . .
C4 C 0.21272(19) 0.6886(2) 0.2223(5) 0.0175(8) Uani 1 1 d . . . . .
C13 C 0.18615(18) 0.3498(2) 0.5710(5) 0.0189(8) Uani 1 1 d . . . . .
H13 H 0.165070 0.394439 0.605003 0.023 Uiso 1 1 calc R . . . .
C30 C 0.4023(2) 0.6303(2) 0.9118(5) 0.0231(9) Uani 1 1 d . . . . .
H30A H 0.449327 0.626533 0.957873 0.035 Uiso 1 1 calc GR . . . .
H30B H 0.382664 0.671239 0.972881 0.035 Uiso 1 1 calc GR . . . .
H30C H 0.396392 0.641946 0.786974 0.035 Uiso 1 1 calc GR . . . .
C29 C 0.29261(19) 0.5597(2) 0.8836(5) 0.0253(9) Uani 1 1 d . . . . .
H29A H 0.282553 0.569076 0.757773 0.038 Uiso 1 1 calc GR . . . .
H29B H 0.275850 0.602370 0.945965 0.038 Uiso 1 1 calc GR . . . .
H29C H 0.271733 0.511800 0.911578 0.038 Uiso 1 1 calc GR . . . .
C15 C 0.0943(2) 0.2645(2) 0.6391(5) 0.0252(9) Uani 1 1 d . . . . .
H15 H 0.071026 0.307576 0.672358 0.030 Uiso 1 1 calc R . . . .
C3 C 0.28067(19) 0.7138(2) 0.2530(5) 0.0204(9) Uani 1 1 d . . . . .
H3 H 0.291032 0.763454 0.215016 0.024 Uiso 1 1 calc R . . . .
C16 C 0.0681(2) 0.1908(2) 0.6442(5) 0.0280(10) Uani 1 1 d . . . . .
H16 H 0.026799 0.184187 0.681602 0.034 Uiso 1 1 calc R . . . .
C18 C 0.1632(2) 0.1333(2) 0.5420(5) 0.0279(10) Uani 1 1 d . . . . .
H18 H 0.185947 0.089353 0.510873 0.034 Uiso 1 1 calc R . . . .
C8 C 0.12893(19) 0.5918(2) 0.2542(5) 0.0238(9) Uani 1 1 d . . . . .
H8 H 0.116856 0.542975 0.293131 0.029 Uiso 1 1 calc R . . . .
C17 C 0.1022(2) 0.1254(2) 0.5942(5) 0.0275(10) Uani 1 1 d . . . . .
H17 H 0.083071 0.075927 0.596637 0.033 Uiso 1 1 calc R . . . .
C6 C 0.0957(2) 0.7151(2) 0.1174(5) 0.0283(10) Uani 1 1 d . . . . .
H6 H 0.062107 0.748469 0.063167 0.034 Uiso 1 1 calc R . . . .
C5 C 0.1613(2) 0.7381(2) 0.1406(5) 0.0247(9) Uani 1 1 d . . . . .
H5 H 0.172102 0.787462 0.101626 0.030 Uiso 1 1 calc R . . . .
C7 C 0.0795(2) 0.6413(2) 0.1754(5) 0.0292(10) Uani 1 1 d . . . . .
H7 H 0.034843 0.625440 0.160660 0.035 Uiso 1 1 calc R . . . .

loop_
_atom_site_aniso_label
_atom_site_aniso_U_11
_atom_site_aniso_U_22
_atom_site_aniso_U_33
_atom_site_aniso_U_23
_atom_site_aniso_U_13
_atom_site_aniso_U_12
Ru1 0.01298(15) 0.01271(16) 0.00973(14) 0.00104(13) 0.00169(10) -0.00103(13)
Cl1 0.0257(5) 0.0237(5) 0.0109(4) 0.0001(4) 0.0049(4) 0.0012(4)
O1 0.0169(13) 0.0165(14) 0.0141(12) 0.0021(11) 0.0005(10) -0.0013(11)
N1 0.0168(16) 0.0134(17) 0.0145(15) -0.0002(13) 0.0022(13) -0.0040(13)
N2 0.0213(18) 0.0231(19) 0.0201(17) 0.0008(15) -0.0050(14) 0.0008(15)
C27 0.0118(19) 0.020(2) 0.0142(18) 0.0068(16) -0.0012(15) -0.0011(15)
C1 0.0166(19) 0.0124(18) 0.0121(17) -0.0015(15) 0.0018(15) -0.0001(15)
C11 0.0110(18) 0.017(2) 0.0111(17) 0.0003(16) -0.0009(14) 0.0002(15)
C26 0.0145(19) 0.0113(19) 0.0168(18) 0.0013(16) -0.0029(15) -0.0037(15)
C10 0.0207(19) 0.0115(18) 0.0125(17) -0.0007(16) 0.0027(15) 0.0021(16)
C22 0.018(2) 0.015(2) 0.0125(18) 0.0052(16) -0.0007(15) 0.0040(16)
C9 0.019(2) 0.016(2) 0.0139(18) 0.0002(16) 0.0061(15) 0.0007(16)
C20 0.014(2) 0.024(2) 0.0190(19) -0.0018(18) -0.0010(16) -0.0038(17)
C23 0.023(2) 0.0101(19) 0.0112(17) 0.0037(15) -0.0034(15) -0.0034(16)
C25 0.020(2) 0.017(2) 0.0092(17) 0.0011(16) -0.0010(15) -0.0006(16)
C2 0.021(2) 0.015(2) 0.0184(19) 0.0031(17) 0.0025(16) -0.0020(17)
C12 0.0154(19) 0.0147(19) 0.0121(17) 0.0019(15) -0.0059(15) -0.0045(15)
C19 0.021(2) 0.027(2) 0.0113(18) 0.0041(17) -0.0078(16) -0.0027(18)
C24 0.0151(19) 0.0157(19) 0.0087(17) 0.0026(15) 0.0016(15) -0.0005(15)
C21 0.025(2) 0.019(2) 0.020(2) -0.0010(17) 0.0032(17) 0.0029(18)
C14 0.019(2) 0.019(2) 0.0145(19) 0.0021(16) -0.0034(16) -0.0006(17)
C28 0.024(2) 0.018(2) 0.0145(18) -0.0035(17) 0.0006(16) 0.0025(18)
C4 0.025(2) 0.016(2) 0.0118(18) -0.0004(16) 0.0032(16) 0.0046(17)
C13 0.021(2) 0.019(2) 0.0158(19) 0.0027(16) -0.0016(16) -0.0007(17)
C30 0.031(2) 0.016(2) 0.021(2) 0.0008(17) 0.0008(18) 0.0024(18)
C29 0.026(2) 0.030(2) 0.021(2) -0.0066(19) 0.0058(17) 0.005(2)
C15 0.024(2) 0.032(3) 0.019(2) -0.0011(19) 0.0028(18) -0.0046(19)
C3 0.028(2) 0.013(2) 0.021(2) 0.0045(17) 0.0063(18) -0.0023(17)
C16 0.023(2) 0.035(3) 0.025(2) 0.006(2) -0.0010(18) -0.009(2)
C18 0.032(3) 0.023(2) 0.024(2) 0.0043(19) -0.0069(19) -0.004(2)
C8 0.021(2) 0.024(2) 0.026(2) 0.0005(19) 0.0005(18) 0.0001(18)
C17 0.031(2) 0.022(2) 0.027(2) 0.0083(19) -0.0072(19) -0.0111(19)
C6 0.029(2) 0.022(2) 0.031(2) 0.004(2) -0.0047(19) 0.0081(19)
C5 0.033(3) 0.019(2) 0.021(2) 0.0021(18) 0.0031(19) 0.0052(19)
C7 0.019(2) 0.032(3) 0.033(2) 0.003(2) -0.0057(19) 0.0039(19)

loop_
_atom_type_symbol
_atom_type_description
_atom_type_scat_dispersion_real
_atom_type_scat_dispersion_imag
_atom_type_scat_source
C C 0.0033 0.0016 'International Tables Vol C Tables 4.2.6.8 and 6.1.1.4'
H H 0.0000 0.0000 'International Tables Vol C Tables 4.2.6.8 and 6.1.1.4'
Cl Cl 0.1484 0.1585 'International Tables Vol C Tables 4.2.6.8 and 6.1.1.4'
N N 0.0061 0.0033 'International Tables Vol C Tables 4.2.6.8 and 6.1.1.4'
O O 0.0106 0.0060 'International Tables Vol C Tables 4.2.6.8 and 6.1.1.4'
Ru Ru -1.2594 0.8363 'International Tables Vol C Tables 4.2.6.8 and 6.1.1.4'

loop_
_geom_angle_atom_site_label_1
_geom_angle_atom_site_label_2
_geom_angle_atom_site_label_3
_geom_angle
_geom_angle_site_symmetry_1
_geom_angle_site_symmetry_3
_geom_angle_publ_flag
O1 Ru1 Cl1 84.86(7) . . ?
O1 Ru1 N1 86.60(10) . . ?
O1 Ru1 C27 106.74(12) . . ?
O1 Ru1 C26 86.56(11) . . ?
O1 Ru1 C22 142.99(12) . . ?
O1 Ru1 C23 163.05(11) . . ?
O1 Ru1 C25 94.67(11) . . ?
O1 Ru1 C24 127.05(12) . . ?
N1 Ru1 Cl1 85.10(8) . . ?
N1 Ru1 C27 166.65(12) . . ?
N1 Ru1 C26 147.81(12) . . ?
N1 Ru1 C22 129.14(12) . . ?
N1 Ru1 C23 99.91(12) . . ?
N1 Ru1 C25 111.56(12) . . ?
N1 Ru1 C24 92.02(12) . . ?
C27 Ru1 Cl1 95.39(10) . . ?
C27 Ru1 C22 37.69(13) . . ?
C27 Ru1 C25 68.71(14) . . ?
C26 Ru1 Cl1 125.48(10) . . ?
C26 Ru1 C27 37.50(13) . . ?
C26 Ru1 C22 67.91(13) . . ?
C26 Ru1 C23 79.59(13) . . ?
C26 Ru1 C25 37.99(13) . . ?
C26 Ru1 C24 67.70(13) . . ?
C22 Ru1 Cl1 88.71(9) . . ?
C23 Ru1 Cl1 111.14(9) . . ?
C23 Ru1 C27 67.42(13) . . ?
C23 Ru1 C22 37.48(13) . . ?
C23 Ru1 C25 68.39(13) . . ?
C25 Ru1 Cl1 163.30(10) . . ?
C25 Ru1 C22 81.62(13) . . ?
C24 Ru1 Cl1 147.81(10) . . ?
C24 Ru1 C27 80.44(13) . . ?
C24 Ru1 C22 68.43(13) . . ?
C24 Ru1 C23 37.82(13) . . ?
C24 Ru1 C25 37.85(13) . . ?
C1 O1 Ru1 130.8(2) . . ?
C11 N1 Ru1 125.5(2) . . ?
C11 N1 C12 115.5(3) . . ?
C12 N1 Ru1 119.0(2) . . ?
C20 N2 C19 117.0(3) . . ?
Ru1 C27 H27 130.6 . . ?
C26 C27 Ru1 70.4(2) . . ?
C26 C27 H27 120.1 . . ?
C26 C27 C22 119.9(3) . . ?
C22 C27 Ru1 71.6(2) . . ?
C22 C27 H27 120.1 . . ?
O1 C1 C10 125.6(3) . . ?
O1 C1 C2 115.6(3) . . ?
C10 C1 C2 118.8(3) . . ?
N1 C11 H11 115.3 . . ?
N1 C11 C10 129.5(3) . . ?
C10 C11 H11 115.3 . . ?
Ru1 C26 H26 129.9 . . ?
C27 C26 Ru1 72.1(2) . . ?
C27 C26 H26 118.7 . . ?
C27 C26 C25 122.6(3) . . ?
C25 C26 Ru1 72.0(2) . . ?
C25 C26 H26 118.7 . . ?
C1 C10 C11 121.7(3) . . ?
C1 C10 C9 119.4(3) . . ?
C11 C10 C9 118.9(3) . . ?
C27 C22 Ru1 70.7(2) . . ?
C27 C22 C21 121.3(3) . . ?
C23 C22 Ru1 70.8(2) . . ?
C23 C22 C27 118.5(3) . . ?
C23 C22 C21 120.2(3) . . ?
C21 C22 Ru1 129.4(3) . . ?
C4 C9 C10 119.5(3) . . ?
C8 C9 C10 124.4(3) . . ?
C8 C9 C4 116.0(3) . . ?
N2 C20 H20 117.8 . . ?
N2 C20 C12 124.4(3) . . ?
C12 C20 H20 117.8 . . ?
Ru1 C23 H23 131.4 . . ?
C22 C23 Ru1 71.7(2) . . ?
C22 C23 H23 119.5 . . ?
C22 C23 C24 121.0(3) . . ?
C24 C23 Ru1 70.3(2) . . ?
C24 C23 H23 119.5 . . ?
C26 C25 Ru1 70.00(19) . . ?
C26 C25 C28 122.8(3) . . ?
C24 C25 Ru1 70.13(19) . . ?
C24 C25 C26 116.9(3) . . ?
C24 C25 C28 120.3(3) . . ?
C28 C25 Ru1 131.1(3) . . ?
C1 C2 H2 119.1 . . ?
C3 C2 C1 121.7(4) . . ?
C3 C2 H2 119.1 . . ?
C20 C12 N1 118.0(3) . . ?
C13 C12 N1 123.4(3) . . ?
C13 C12 C20 118.5(3) . . ?
N2 C19 C14 123.1(4) . . ?
N2 C19 C18 118.1(4) . . ?
C14 C19 C18 118.8(4) . . ?
Ru1 C24 H24 129.1 . . ?
C23 C24 Ru1 71.89(19) . . ?
C23 C24 C25 121.2(3) . . ?
C23 C24 H24 119.4 . . ?
C25 C24 Ru1 72.02(19) . . ?
C25 C24 H24 119.4 . . ?
C22 C21 H21A 109.5 . . ?
C22 C21 H21B 109.5 . . ?
C22 C21 H21C 109.5 . . ?
H21A C21 H21B 109.5 . . ?
H21A C21 H21C 109.5 . . ?
H21B C21 H21C 109.5 . . ?
C19 C14 C13 117.3(3) . . ?
C15 C14 C19 120.1(4) . . ?
C15 C14 C13 122.6(4) . . ?
C25 C28 H28 106.8 . . ?
C25 C28 C29 112.4(3) . . ?
C30 C28 C25 113.0(3) . . ?
C30 C28 H28 106.8 . . ?
C30 C28 C29 110.7(3) . . ?
C29 C28 H28 106.8 . . ?
C9 C4 C3 118.4(3) . . ?
C5 C4 C9 120.6(4) . . ?
C5 C4 C3 121.0(4) . . ?
C12 C13 C14 119.6(4) . . ?
C12 C13 H13 120.2 . . ?
C14 C13 H13 120.2 . . ?
C28 C30 H30A 109.5 . . ?
C28 C30 H30B 109.5 . . ?
C28 C30 H30C 109.5 . . ?
H30A C30 H30B 109.5 . . ?
H30A C30 H30C 109.5 . . ?
H30B C30 H30C 109.5 . . ?
C28 C29 H29A 109.5 . . ?
C28 C29 H29B 109.5 . . ?
C28 C29 H29C 109.5 . . ?
H29A C29 H29B 109.5 . . ?
H29A C29 H29C 109.5 . . ?
H29B C29 H29C 109.5 . . ?
C14 C15 H15 120.2 . . ?
C16 C15 C14 119.6(4) . . ?
C16 C15 H15 120.2 . . ?
C2 C3 C4 122.0(4) . . ?
C2 C3 H3 119.0 . . ?
C4 C3 H3 119.0 . . ?
C15 C16 H16 119.5 . . ?
C15 C16 C17 121.1(4) . . ?
C17 C16 H16 119.5 . . ?
C19 C18 H18 120.1 . . ?
C17 C18 C19 119.8(4) . . ?
C17 C18 H18 120.1 . . ?
C9 C8 H8 118.8 . . ?
C7 C8 C9 122.4(4) . . ?
C7 C8 H8 118.8 . . ?
C16 C17 H17 119.7 . . ?
C18 C17 C16 120.7(4) . . ?
C18 C17 H17 119.7 . . ?
C5 C6 H6 120.2 . . ?
C5 C6 C7 119.5(4) . . ?
C7 C6 H6 120.2 . . ?
C4 C5 H5 119.5 . . ?
C6 C5 C4 121.1(4) . . ?
C6 C5 H5 119.5 . . ?
C8 C7 C6 120.3(4) . . ?
C8 C7 H7 119.9 . . ?
C6 C7 H7 119.9 . . ?

loop_
_geom_bond_atom_site_label_1
_geom_bond_atom_site_label_2
_geom_bond_distance
_geom_bond_site_symmetry_2
_geom_bond_publ_flag
Ru1 Cl1 2.4243(9) . ?
Ru1 O1 2.059(2) . ?
Ru1 N1 2.096(3) . ?
Ru1 C27 2.194(4) . ?
Ru1 C26 2.171(3) . ?
Ru1 C22 2.205(3) . ?
Ru1 C23 2.193(3) . ?
Ru1 C25 2.197(3) . ?
Ru1 C24 2.172(3) . ?
O1 C1 1.291(4) . ?
N1 C11 1.301(4) . ?
N1 C12 1.429(4) . ?
N2 C20 1.313(5) . ?
N2 C19 1.365(5) . ?
C27 H27 0.9300 . ?
C27 C26 1.403(5) . ?
C27 C22 1.421(5) . ?
C1 C10 1.404(5) . ?
C1 C2 1.428(5) . ?
C11 H11 0.9300 . ?
C11 C10 1.426(5) . ?
C26 H26 0.9300 . ?
C26 C25 1.422(5) . ?
C10 C9 1.462(5) . ?
C22 C23 1.413(5) . ?
C22 C21 1.492(5) . ?
C9 C4 1.419(5) . ?
C9 C8 1.417(5) . ?
C20 H20 0.9300 . ?
C20 C12 1.424(5) . ?
C23 H23 0.9300 . ?
C23 C24 1.415(5) . ?
C25 C24 1.417(5) . ?
C25 C28 1.516(5) . ?
C2 H2 0.9300 . ?
C2 C3 1.347(5) . ?
C12 C13 1.347(5) . ?
C19 C14 1.409(5) . ?
C19 C18 1.425(5) . ?
C24 H24 0.9300 . ?
C21 H21A 0.9600 . ?
C21 H21B 0.9600 . ?
C21 H21C 0.9600 . ?
C14 C13 1.425(5) . ?
C14 C15 1.399(5) . ?
C28 H28 0.9800 . ?
C28 C30 1.511(5) . ?
C28 C29 1.528(5) . ?
C4 C3 1.421(5) . ?
C4 C5 1.405(5) . ?
C13 H13 0.9300 . ?
C30 H30A 0.9600 . ?
C30 H30B 0.9600 . ?
C30 H30C 0.9600 . ?
C29 H29A 0.9600 . ?
C29 H29B 0.9600 . ?
C29 H29C 0.9600 . ?
C15 H15 0.9300 . ?
C15 C16 1.367(5) . ?
C3 H3 0.9300 . ?
C16 H16 0.9300 . ?
C16 C17 1.398(6) . ?
C18 H18 0.9300 . ?
C18 C17 1.361(6) . ?
C8 H8 0.9300 . ?
C8 C7 1.370(5) . ?
C17 H17 0.9300 . ?
C6 H6 0.9300 . ?
C6 C5 1.367(6) . ?
C6 C7 1.391(6) . ?
C5 H5 0.9300 . ?
C7 H7 0.9300 . ?

loop_
_smtbx_masks_void_nr
_smtbx_masks_void_average_x
_smtbx_masks_void_average_y
_smtbx_masks_void_average_z
_smtbx_masks_void_volume
_smtbx_masks_void_count_electrons
_smtbx_masks_void_content
1 0.000 0.000 0.443 180.3 44.0 ?
2 0.000 0.500 -0.377 180.3 44.0 ?
